data_7715120
loop_
_publ_author_name
'Yao, Min-Xia'
'Gao, Yu-Qi'
'An, Zhong-Wu'
'Zhu, Dong-Mei'

_publ_section_title
;
 The effect of magnetic coupling along the magnetic axis on slow magnetic
 relaxation in Dy<sup>III</sup> complexes with <i>D</i><sub>5h</sub>
 configuration based on an aggregation-induced-emission-active ligand.
;
_journal_issue 11
_journal_name_full 'Dalton transactions (Cambridge, England : 2003)'
_journal_page_first 5133
_journal_page_last 5146
_journal_paper_doi 10.1039/d3dt04257j
_journal_volume 53
_journal_year 2024
_chemical_formula_moiety 'C96 H94 Cl2 Dy2 N12 O10 P2, 2(C H4 O)'
_chemical_formula_sum 'C98 H102 Cl2 Dy2 N12 O12 P2'
_chemical_formula_weight 2097.75
_space_group_crystal_system orthorhombic
_space_group_IT_number 61
_space_group_name_Hall '-P 2ac 2ab'
_space_group_name_H-M_alt 'P b c a'
_atom_sites_solution_hydrogens geom
_atom_sites_solution_primary dual
_audit_creation_date 2023-03-05
_audit_creation_method
;
Olex2 1.5
(compiled 2021.12.09 svn.r5202d8cf for OlexSys, GUI svn.r6439)
;
_audit_update_record
;
2023-09-27 deposited with the CCDC.	2024-02-06 downloaded from the CCDC.
;
_cell_angle_alpha 90
_cell_angle_beta 90
_cell_angle_gamma 90
_cell_formula_units_Z 4
_cell_length_a 24.0573(8)
_cell_length_b 36.8217(13)
_cell_length_c 10.7953(4)
_cell_measurement_reflns_used 9962
_cell_measurement_temperature 193.00
_cell_measurement_theta_max 26.381
_cell_measurement_theta_min 2.212
_cell_volume 9562.8(6)
_computing_cell_refinement 'SAINT V8.40B (?, 2016)'
_computing_data_reduction 'SAINT V8.40B (?, 2016)'
_computing_molecular_graphics 'Olex2 1.5 (Dolomanov et al., 2009)'
_computing_publication_material 'Olex2 1.5 (Dolomanov et al., 2009)'
_computing_structure_refinement 'SHELXL 2018/3 (Sheldrick, 2015)'
_computing_structure_solution 'SHELXT 2018/2 (Sheldrick, 2018)'
_diffrn_ambient_temperature 193.00
_diffrn_measured_fraction_theta_full 0.999
_diffrn_measured_fraction_theta_max 0.998
_diffrn_measurement_device_type 'Bruker D8 VENTURE'
_diffrn_measurement_method '\f and \w scans'
_diffrn_radiation_type MoK\a
_diffrn_radiation_wavelength 0.71073
_diffrn_reflns_av_R_equivalents 0.1024
_diffrn_reflns_av_unetI/netI 0.0753
_diffrn_reflns_Laue_measured_fraction_full 0.999
_diffrn_reflns_Laue_measured_fraction_max 0.998
_diffrn_reflns_limit_h_max 22
_diffrn_reflns_limit_h_min -31
_diffrn_reflns_limit_k_max 47
_diffrn_reflns_limit_k_min -47
_diffrn_reflns_limit_l_max 12
_diffrn_reflns_limit_l_min -14
_diffrn_reflns_number 71004
_diffrn_reflns_point_group_measured_fraction_full 0.999
_diffrn_reflns_point_group_measured_fraction_max 0.998
_diffrn_reflns_theta_full 25.242
_diffrn_reflns_theta_max 27.506
_diffrn_reflns_theta_min 2.022
_diffrn_source_current 1.4
_diffrn_source_power 0.07
_diffrn_source_voltage 50.0
_diffrn_standards_number 0
_exptl_absorpt_coefficient_mu 1.706
_exptl_absorpt_correction_T_max 0.5629
_exptl_absorpt_correction_T_min 0.4623
_exptl_absorpt_correction_type multi-scan
_exptl_absorpt_process_details
;
SADABS-2016/2 (Bruker,2016/2) was used for absorption correction.
wR2(int) was 0.1733 before and 0.1242 after correction.
The Ratio of minimum to maximum transmission is 0.8213.
The \l/2 correction factor is Not present.
;
_exptl_crystal_colour YELLOW
_exptl_crystal_density_diffrn 1.457
_exptl_crystal_description block
_exptl_crystal_F_000 4264
_exptl_crystal_size_max 0.18
_exptl_crystal_size_mid 0.13
_exptl_crystal_size_min 0.11
_refine_diff_density_max 0.569
_refine_diff_density_min -0.636
_refine_diff_density_rms 0.121
_refine_ls_extinction_method none
_refine_ls_goodness_of_fit_ref 1.087
_refine_ls_hydrogen_treatment constr
_refine_ls_matrix_type full
_refine_ls_number_parameters 587
_refine_ls_number_reflns 10952
_refine_ls_number_restraints 32
_refine_ls_restrained_S_all 1.095
_refine_ls_R_factor_all 0.0844
_refine_ls_R_factor_gt 0.0510
_refine_ls_shift/su_max 0.001
_refine_ls_shift/su_mean 0.000
_refine_ls_structure_factor_coef Fsqd
_refine_ls_weighting_details 'w=1/[\s^2^(Fo^2^)+20.7170P] where P=(Fo^2^+2Fc^2^)/3'
_refine_ls_weighting_scheme calc
_refine_ls_wR_factor_gt 0.0936
_refine_ls_wR_factor_ref 0.1103
_reflns_Friedel_coverage 0.000
_reflns_number_gt 7524
_reflns_number_total 10952
_reflns_threshold_expression 'I > 2\s(I)'
_cod_data_source_file d3dt04257j2.cif
_cod_data_source_block 3
_cod_depositor_comments 'Adding full bibliography for 7715118--7715122.cif.'
_cod_database_code 7715120
_shelx_shelxl_version_number 2018/3
_shelx_space_group_comment
;
The symmetry employed for this shelxl refinement is uniquely defined
by the following loop, which should always be used as a source of
symmetry information in preference to the above space-group names.
They are only intended as comments.
;
_shelx_estimated_absorpt_t_max 0.835
_shelx_estimated_absorpt_t_min 0.749
_olex2_refinement_description
;
1. Fixed Uiso
 At 1.2 times of:
  All C(H) groups, All C(H,H) groups, All N(H) groups
 At 1.5 times of:
  All C(H,H,H) groups, All O(H) groups
2. Restrained distances
 C49-O6
 1.43 with sigma of 0.02
 O6A-C49A
 1.43 with sigma of 0.02
3. Uiso/Uaniso restraints and constraints
O6 \\sim O6A \\sim C49 \\sim C49A: within 2A with sigma of 0.01 and sigma for
terminal atoms of 0.02 within 2A
4. Others
 Sof(O6A)=Sof(H6AA)=Sof(C49A)=Sof(H49D)=Sof(H49E)=Sof(H49F)=1-FVAR(1)
 Sof(O6)=Sof(H6A)=Sof(C49)=Sof(H49A)=Sof(H49B)=Sof(H49C)=FVAR(1)
5.a Secondary CH2 refined with riding coordinates:
 C34(H34A,H34B), C35(H35A,H35B), C36(H36A,H36B), C37(H37A,H37B), C38(H38A,
 H38B), C39(H39A,H39B), C40(H40A,H40B), C41(H41A,H41B)
5.b Aromatic/amide H refined with riding coordinates:
 N6(H6), C1(H1), C2(H2), C3(H3), C4(H4), C7(H7), C10(H10), C11(H11), C13(H13),
 C17(H17), C18(H18), C19(H19), C20(H20), C21(H21), C26(H26), C25(H25), C24(H24),
  C23(H23), C27(H27), C29(H29), C30(H30), C31(H31), C32(H32), C33(H33),
 C43(H43), C44(H44), C46(H46), C47(H47)
5.c Fitted hexagon refined as free rotating group:
 C26(C25,C24,C23,C22,C27)
5.d Tetrahedral OH refined with riding coordinates:
 O6(H6A), O6A(H6AA)
5.e Idealised Me refined as rotating group:
 C48(H48A,H48B,H48C), C49(H49A,H49B,H49C), C49A(H49D,H49E,H49F)
;
_olex2_submission_special_instructions 'No special instructions were received'

loop_
_space_group_symop_operation_xyz
'x, y, z'
'-x+1/2, -y, z+1/2'
'-x, y+1/2, -z+1/2'
'x+1/2, -y+1/2, -z'
'-x, -y, -z'
'x-1/2, y, -z-1/2'
'x, -y-1/2, z-1/2'
'-x-1/2, y-1/2, z'

loop_
_atom_site_label
_atom_site_type_symbol
_atom_site_fract_x
_atom_site_fract_y
_atom_site_fract_z
_atom_site_U_iso_or_equiv
_atom_site_adp_type
_atom_site_occupancy
_atom_site_site_symmetry_order
_atom_site_calc_flag
_atom_site_refinement_flags_posn
_atom_site_refinement_flags_adp
_atom_site_refinement_flags_occupancy
_atom_site_disorder_assembly
_atom_site_disorder_group
Dy1 Dy 0.50246(2) 0.45439(2) 0.41127(2) 0.01853(7) Uani 1 1 d . . . . .
Cl1 Cl 0.40156(6) 0.46481(4) 0.32741(13) 0.0409(4) Uani 1 1 d . . . . .
P1 P 0.65217(5) 0.43925(3) 0.49132(12) 0.0234(3) Uani 1 1 d . . . . .
O1 O 0.48357(13) 0.48282(8) 0.5960(3) 0.0208(7) Uani 1 1 d . . . . .
O2 O 0.50363(14) 0.39980(8) 0.3328(3) 0.0275(8) Uani 1 1 d . . . . .
O3 O 0.59260(13) 0.44710(8) 0.4643(3) 0.0240(7) Uani 1 1 d . . . . .
O4 O 0.66359(19) 0.32111(10) 0.4361(4) 0.0537(12) Uani 1 1 d . . . . .
O5 O 0.74434(17) 0.51110(12) 0.2378(4) 0.0551(12) Uani 1 1 d . . . . .
N1 N 0.45906(16) 0.52247(10) 0.7914(3) 0.0201(8) Uani 1 1 d . . . . .
N2 N 0.45151(17) 0.43056(10) 0.6911(4) 0.0228(9) Uani 1 1 d . . . . .
N3 N 0.46348(16) 0.41455(10) 0.5742(3) 0.0203(8) Uani 1 1 d . . . . .
N4 N 0.66702(17) 0.39755(11) 0.4518(4) 0.0269(10) Uani 1 1 d . . . . .
N5 N 0.69127(17) 0.46818(12) 0.4160(4) 0.0320(10) Uani 1 1 d . . . . .
N6 N 0.66969(17) 0.44229(11) 0.6369(4) 0.0269(10) Uani 1 1 d . . . . .
H6 H 0.693422 0.459415 0.657768 0.032 Uiso 1 1 calc R U . . .
C1 C 0.4467(2) 0.54384(14) 0.8882(4) 0.0262(11) Uani 1 1 d . . . . .
H1 H 0.451549 0.569335 0.880219 0.031 Uiso 1 1 calc R U . . .
C2 C 0.4271(2) 0.53018(15) 0.9988(5) 0.0339(13) Uani 1 1 d . . . . .
H2 H 0.417983 0.546100 1.065006 0.041 Uiso 1 1 calc R U . . .
C3 C 0.4210(2) 0.49329(15) 1.0123(5) 0.0353(14) Uani 1 1 d . . . . .
H3 H 0.408283 0.483400 1.088509 0.042 Uiso 1 1 calc R U . . .
C4 C 0.4335(2) 0.47067(14) 0.9136(4) 0.0284(11) Uani 1 1 d . . . . .
H4 H 0.429498 0.445089 0.920649 0.034 Uiso 1 1 calc R U . . .
C5 C 0.45201(19) 0.48637(13) 0.8038(4) 0.0219(10) Uani 1 1 d . . . . .
C6 C 0.46396(19) 0.46476(12) 0.6914(4) 0.0187(10) Uani 1 1 d . . . . .
C7 C 0.4452(2) 0.38177(12) 0.5642(4) 0.0244(11) Uani 1 1 d . . . . .
H7 H 0.427203 0.371759 0.634774 0.029 Uiso 1 1 calc R U . . .
C8 C 0.44930(19) 0.35891(12) 0.4566(4) 0.0194(10) Uani 1 1 d . . . . .
C9 C 0.4775(2) 0.36896(13) 0.3459(5) 0.0231(11) Uani 1 1 d . . . . .
C10 C 0.4771(2) 0.34391(13) 0.2476(5) 0.0289(12) Uani 1 1 d . . . . .
H10 H 0.494919 0.350117 0.171919 0.035 Uiso 1 1 calc R U . . .
C11 C 0.4514(2) 0.31050(13) 0.2583(5) 0.0305(12) Uani 1 1 d . . . . .
H11 H 0.452765 0.294110 0.190354 0.037 Uiso 1 1 calc R U . . .
C12 C 0.4235(2) 0.30015(13) 0.3658(5) 0.0246(11) Uani 1 1 d . . . . .
C13 C 0.4221(2) 0.32484(12) 0.4618(5) 0.0231(11) Uani 1 1 d . . . . .
H13 H 0.402069 0.318712 0.534671 0.028 Uiso 1 1 calc R U . . .
C14 C 0.3953(2) 0.26399(13) 0.3770(5) 0.0270(11) Uani 1 1 d . . . . .
C15 C 0.4223(2) 0.23254(13) 0.3555(5) 0.0290(12) Uani 1 1 d . . . . .
C16 C 0.4833(2) 0.23107(13) 0.3324(5) 0.0296(12) Uani 1 1 d . . . . .
C17 C 0.5212(2) 0.24929(16) 0.4083(6) 0.0418(15) Uani 1 1 d . . . . .
H17 H 0.507952 0.262271 0.478442 0.050 Uiso 1 1 calc R U . . .
C18 C 0.5770(3) 0.24878(16) 0.3834(7) 0.0514(18) Uani 1 1 d . . . . .
H18 H 0.601870 0.261621 0.435808 0.062 Uiso 1 1 calc R U . . .
C19 C 0.5975(3) 0.22972(19) 0.2825(7) 0.0562(18) Uani 1 1 d . . . . .
H19 H 0.636137 0.229707 0.264361 0.067 Uiso 1 1 calc R U . . .
C20 C 0.5608(3) 0.21090(17) 0.2097(6) 0.0487(16) Uani 1 1 d . . . . .
H20 H 0.574458 0.197359 0.141154 0.058 Uiso 1 1 calc R U . . .
C21 C 0.5048(3) 0.21124(15) 0.2337(5) 0.0383(13) Uani 1 1 d . . . . .
H21 H 0.480403 0.197719 0.182265 0.046 Uiso 1 1 calc R U . . .
C26 C 0.32107(16) 0.15791(13) 0.2666(4) 0.071(2) Uani 1 1 d G . . . .
H26 H 0.289813 0.154416 0.214144 0.085 Uiso 1 1 calc R U . . .
C25 C 0.3410(2) 0.12929(9) 0.3379(5) 0.088(3) Uani 1 1 d G . . . .
H25 H 0.323283 0.106244 0.334247 0.105 Uiso 1 1 calc R U . . .
C24 C 0.3867(2) 0.13440(9) 0.4146(4) 0.086(3) Uani 1 1 d G . . . .
H24 H 0.400286 0.114840 0.463393 0.103 Uiso 1 1 calc R U . . .
C23 C 0.41256(17) 0.16812(11) 0.4200(4) 0.0503(18) Uani 1 1 d G . . . .
H23 H 0.443819 0.171608 0.472437 0.060 Uiso 1 1 calc R U . . .
C22 C 0.39268(15) 0.19673(8) 0.3487(4) 0.0364(14) Uani 1 1 d G . . . .
C27 C 0.34693(16) 0.19163(10) 0.2719(3) 0.0420(15) Uani 1 1 d G . . . .
H27 H 0.333347 0.211184 0.223188 0.050 Uiso 1 1 calc R U . . .
C28 C 0.3352(2) 0.26609(13) 0.4095(5) 0.0314(12) Uani 1 1 d . . . . .
C29 C 0.3004(2) 0.28903(16) 0.3438(6) 0.0452(16) Uani 1 1 d . . . . .
H29 H 0.315227 0.303843 0.279734 0.054 Uiso 1 1 calc R U . . .
C30 C 0.2437(3) 0.29055(19) 0.3710(8) 0.064(2) Uani 1 1 d . . . . .
H30 H 0.219875 0.305804 0.323916 0.077 Uiso 1 1 calc R U . . .
C31 C 0.2226(3) 0.2702(2) 0.4650(8) 0.069(2) Uani 1 1 d . . . . .
H31 H 0.184104 0.271568 0.483973 0.082 Uiso 1 1 calc R U . . .
C32 C 0.2563(3) 0.24767(19) 0.5327(7) 0.059(2) Uani 1 1 d . . . . .
H32 H 0.241163 0.233613 0.598315 0.071 Uiso 1 1 calc R U . . .
C33 C 0.3125(3) 0.24541(16) 0.5053(6) 0.0439(15) Uani 1 1 d . . . . .
H33 H 0.335761 0.229689 0.552084 0.053 Uiso 1 1 calc R U . . .
C34 C 0.6401(2) 0.37924(14) 0.3461(5) 0.0329(13) Uani 1 1 d . . . . .
H34A H 0.667003 0.376361 0.277413 0.040 Uiso 1 1 calc R U . . .
H34B H 0.608470 0.393986 0.315936 0.040 Uiso 1 1 calc R U . . .
C35 C 0.6198(3) 0.34266(15) 0.3879(6) 0.0452(16) Uani 1 1 d . . . . .
H35A H 0.591002 0.345923 0.452356 0.054 Uiso 1 1 calc R U . . .
H35B H 0.602584 0.329891 0.316922 0.054 Uiso 1 1 calc R U . . .
C36 C 0.6887(3) 0.33838(15) 0.5398(6) 0.0447(16) Uani 1 1 d . . . . .
H36A H 0.719098 0.322923 0.572007 0.054 Uiso 1 1 calc R U . . .
H36B H 0.660771 0.341357 0.606397 0.054 Uiso 1 1 calc R U . . .
C37 C 0.7116(2) 0.37492(14) 0.5045(5) 0.0343(13) Uani 1 1 d . . . . .
H37A H 0.727323 0.386978 0.578581 0.041 Uiso 1 1 calc R U . . .
H37B H 0.741692 0.371888 0.442941 0.041 Uiso 1 1 calc R U . . .
C38 C 0.7482(3) 0.46084(18) 0.3811(7) 0.060(2) Uani 1 1 d . . . . .
H38A H 0.755711 0.434466 0.387239 0.072 Uiso 1 1 calc R U . . .
H38B H 0.773809 0.473688 0.437917 0.072 Uiso 1 1 calc R U . . .
C39 C 0.7575(3) 0.4734(2) 0.2517(7) 0.068(2) Uani 1 1 d . . . . .
H39A H 0.796892 0.469337 0.228915 0.081 Uiso 1 1 calc R U . . .
H39B H 0.734120 0.458892 0.194666 0.081 Uiso 1 1 calc R U . . .
C40 C 0.6880(2) 0.51745(19) 0.2716(6) 0.0542(18) Uani 1 1 d . . . . .
H40A H 0.663216 0.503814 0.214991 0.065 Uiso 1 1 calc R U . . .
H40B H 0.679468 0.543621 0.262603 0.065 Uiso 1 1 calc R U . . .
C41 C 0.6770(3) 0.50601(15) 0.4015(6) 0.0428(15) Uani 1 1 d . . . . .
H41A H 0.699394 0.520943 0.459115 0.051 Uiso 1 1 calc R U . . .
H41B H 0.637226 0.509687 0.421479 0.051 Uiso 1 1 calc R U . . .
C42 C 0.6495(2) 0.41933(13) 0.7323(5) 0.0261(11) Uani 1 1 d . . . . .
C43 C 0.5964(2) 0.40454(14) 0.7294(5) 0.0314(12) Uani 1 1 d . . . . .
H43 H 0.571631 0.410699 0.664190 0.038 Uiso 1 1 calc R U . . .
C44 C 0.5796(2) 0.38082(15) 0.8216(5) 0.0366(13) Uani 1 1 d . . . . .
H44 H 0.543456 0.370451 0.817154 0.044 Uiso 1 1 calc R U . . .
C45 C 0.6134(3) 0.37181(15) 0.9193(5) 0.0378(14) Uani 1 1 d . . . . .
C46 C 0.6655(3) 0.38755(17) 0.9228(5) 0.0474(16) Uani 1 1 d . . . . .
H46 H 0.689479 0.382170 0.990208 0.057 Uiso 1 1 calc R U . . .
C47 C 0.6836(2) 0.41079(16) 0.8316(5) 0.0404(14) Uani 1 1 d . . . . .
H47 H 0.719702 0.421063 0.836710 0.049 Uiso 1 1 calc R U . . .
C48 C 0.5943(3) 0.34527(19) 1.0171(6) 0.0573(19) Uani 1 1 d . . . . .
H48A H 0.582343 0.358618 1.091007 0.086 Uiso 1 1 calc R U . . .
H48B H 0.624990 0.328981 1.038811 0.086 Uiso 1 1 calc R U . . .
H48C H 0.563085 0.330972 0.984978 0.086 Uiso 1 1 calc R U . . .
O6 O 0.3350(7) 0.3858(4) 0.2504(19) 0.135(6) Uani 0.481(12) 1 d D U P A 1
H6A H 0.339298 0.363225 0.245143 0.203 Uiso 0.481(12) 1 calc R U P A 1
C49 C 0.3009(14) 0.3940(8) 0.355(3) 0.143(7) Uani 0.481(12) 1 d D U P A 1
H49A H 0.317145 0.383134 0.429633 0.214 Uiso 0.481(12) 1 calc R U P A 1
H49B H 0.263507 0.384135 0.342015 0.214 Uiso 0.481(12) 1 calc R U P A 1
H49C H 0.298572 0.420413 0.365639 0.214 Uiso 0.481(12) 1 calc R U P A 1
O6A O 0.3094(8) 0.3853(5) 0.401(2) 0.135(5) Uani 0.519(12) 1 d D U P A 2
H6AA H 0.291479 0.367143 0.425608 0.203 Uiso 0.519(12) 1 calc R U P A 2
C49A C 0.3107(6) 0.4091(4) 0.4853(17) 0.081(5) Uani 0.519(12) 1 d D U P A 2
H49D H 0.280576 0.426656 0.472090 0.121 Uiso 0.519(12) 1 calc R U P A 2
H49E H 0.346490 0.421786 0.483192 0.121 Uiso 0.519(12) 1 calc R U P A 2
H49F H 0.305891 0.397403 0.566098 0.121 Uiso 0.519(12) 1 calc R U P A 2

loop_
_atom_site_aniso_label
_atom_site_aniso_U_11
_atom_site_aniso_U_22
_atom_site_aniso_U_33
_atom_site_aniso_U_23
_atom_site_aniso_U_13
_atom_site_aniso_U_12
Dy1 0.02026(11) 0.01692(11) 0.01840(11) -0.00027(9) 0.00273(10) -0.00129(10)
Cl1 0.0264(7) 0.0628(10) 0.0336(7) 0.0085(7) -0.0037(6) 0.0044(6)
P1 0.0214(6) 0.0221(6) 0.0266(7) 0.0008(6) -0.0003(6) -0.0015(5)
O1 0.0285(17) 0.0157(16) 0.0183(16) 0.0024(13) 0.0071(14) -0.0025(13)
O2 0.0327(19) 0.0185(16) 0.0313(18) -0.0044(14) 0.0099(17) -0.0069(16)
O3 0.0212(17) 0.0232(18) 0.0276(18) -0.0014(15) -0.0022(15) 0.0013(14)
O4 0.062(3) 0.025(2) 0.074(3) -0.007(2) -0.033(3) 0.009(2)
O5 0.034(2) 0.060(3) 0.072(3) 0.023(3) 0.021(2) -0.006(2)
N1 0.023(2) 0.020(2) 0.017(2) -0.0014(16) 0.0021(17) -0.0035(17)
N2 0.028(2) 0.022(2) 0.019(2) -0.0015(17) 0.0043(18) -0.0013(18)
N3 0.024(2) 0.019(2) 0.019(2) -0.0020(17) 0.0026(17) -0.0004(16)
N4 0.024(2) 0.023(2) 0.033(2) 0.0003(19) -0.0051(19) 0.0037(18)
N5 0.025(2) 0.029(2) 0.042(3) 0.010(2) 0.006(2) 0.0022(19)
N6 0.026(2) 0.024(2) 0.031(2) 0.0013(19) -0.0083(19) -0.0075(18)
C1 0.035(3) 0.025(3) 0.019(2) -0.008(2) 0.002(2) 0.002(2)
C2 0.048(3) 0.032(3) 0.022(3) -0.007(2) 0.006(3) 0.001(3)
C3 0.047(4) 0.040(4) 0.019(3) 0.005(2) 0.008(3) -0.004(3)
C4 0.034(3) 0.029(3) 0.022(3) 0.000(2) 0.006(2) -0.004(2)
C5 0.021(2) 0.023(3) 0.022(2) -0.002(2) -0.001(2) 0.004(2)
C6 0.019(2) 0.019(2) 0.018(2) 0.0000(19) 0.0054(19) -0.0005(19)
C7 0.032(3) 0.016(2) 0.026(3) 0.001(2) 0.004(2) -0.002(2)
C8 0.019(2) 0.018(2) 0.021(2) -0.0021(19) -0.0024(19) 0.0002(19)
C9 0.022(2) 0.018(2) 0.029(3) 0.001(2) 0.001(2) 0.001(2)
C10 0.037(3) 0.025(3) 0.025(3) -0.003(2) 0.011(2) -0.006(2)
C11 0.040(3) 0.021(3) 0.030(3) -0.008(2) 0.009(2) -0.005(2)
C12 0.025(3) 0.019(3) 0.030(3) -0.001(2) 0.004(2) 0.000(2)
C13 0.025(2) 0.015(2) 0.030(3) 0.000(2) 0.001(2) -0.004(2)
C14 0.035(3) 0.018(3) 0.028(3) -0.004(2) 0.007(2) -0.004(2)
C15 0.041(3) 0.020(3) 0.026(3) -0.006(2) 0.000(2) 0.000(2)
C16 0.034(3) 0.021(3) 0.034(3) 0.002(2) 0.002(2) 0.003(2)
C17 0.037(3) 0.036(3) 0.053(4) -0.015(3) -0.017(3) 0.003(3)
C18 0.043(4) 0.031(3) 0.080(5) -0.003(3) -0.020(4) -0.001(3)
C19 0.033(3) 0.058(4) 0.077(5) 0.010(4) 0.003(4) 0.004(3)
C20 0.056(4) 0.051(4) 0.039(4) -0.003(3) 0.008(3) 0.012(3)
C21 0.043(3) 0.037(3) 0.035(3) -0.005(2) 0.000(3) 0.004(3)
C26 0.052(4) 0.060(5) 0.100(6) -0.047(5) 0.031(4) -0.027(4)
C25 0.088(6) 0.029(4) 0.146(9) -0.035(5) 0.078(6) -0.025(4)
C24 0.118(8) 0.023(4) 0.116(7) 0.004(4) 0.071(6) 0.004(4)
C23 0.076(5) 0.020(3) 0.054(4) 0.003(3) 0.018(4) 0.003(3)
C22 0.046(3) 0.021(3) 0.042(3) -0.011(2) 0.015(3) -0.008(3)
C27 0.040(3) 0.037(3) 0.049(4) -0.019(3) 0.011(3) -0.011(3)
C28 0.039(3) 0.020(3) 0.035(3) -0.010(2) 0.008(3) -0.006(2)
C29 0.033(3) 0.039(4) 0.064(4) 0.002(3) 0.004(3) -0.003(3)
C30 0.040(4) 0.054(5) 0.099(6) -0.001(4) 0.004(4) 0.000(3)
C31 0.036(4) 0.064(5) 0.106(7) -0.008(5) 0.027(4) -0.017(4)
C32 0.061(5) 0.050(4) 0.066(5) -0.008(4) 0.030(4) -0.015(4)
C33 0.052(4) 0.033(3) 0.046(4) -0.004(3) 0.009(3) -0.009(3)
C34 0.039(3) 0.032(3) 0.027(3) -0.006(2) -0.005(3) 0.010(3)
C35 0.052(4) 0.023(3) 0.060(4) -0.005(3) -0.018(3) -0.001(3)
C36 0.046(4) 0.034(3) 0.054(4) -0.001(3) -0.019(3) 0.005(3)
C37 0.025(3) 0.033(3) 0.045(3) -0.001(3) -0.013(3) 0.010(2)
C38 0.029(3) 0.047(4) 0.104(6) 0.025(4) 0.012(4) 0.009(3)
C39 0.051(4) 0.063(5) 0.089(6) 0.019(4) 0.041(4) 0.003(4)
C40 0.029(3) 0.063(4) 0.071(5) 0.033(4) 0.007(3) -0.003(3)
C41 0.046(4) 0.026(3) 0.056(4) 0.001(3) 0.014(3) 0.003(3)
C42 0.027(3) 0.024(3) 0.028(3) -0.002(2) 0.001(2) 0.003(2)
C43 0.025(3) 0.042(3) 0.027(3) -0.004(2) 0.001(2) -0.004(2)
C44 0.038(3) 0.040(3) 0.033(3) -0.004(3) 0.011(3) -0.008(3)
C45 0.050(4) 0.036(3) 0.027(3) 0.003(3) 0.014(3) 0.001(3)
C46 0.051(4) 0.060(4) 0.031(3) 0.010(3) -0.004(3) 0.002(3)
C47 0.032(3) 0.053(4) 0.036(3) 0.008(3) -0.006(3) -0.005(3)
C48 0.064(5) 0.069(5) 0.039(4) 0.012(3) 0.010(3) 0.003(4)
O6 0.090(10) 0.102(10) 0.213(15) 0.012(11) -0.039(10) -0.002(8)
C49 0.106(12) 0.078(12) 0.245(17) 0.043(12) -0.027(12) 0.013(11)
O6A 0.083(8) 0.071(9) 0.252(15) 0.062(9) -0.042(10) 0.014(7)
C49A 0.053(8) 0.046(9) 0.143(15) -0.006(9) -0.002(9) 0.014(7)

loop_
_atom_type_symbol
_atom_type_description
_atom_type_scat_dispersion_real
_atom_type_scat_dispersion_imag
_atom_type_scat_source
C C 0.0033 0.0016 'International Tables Vol C Tables 4.2.6.8 and 6.1.1.4'
H H 0.0000 0.0000 'International Tables Vol C Tables 4.2.6.8 and 6.1.1.4'
Cl Cl 0.1484 0.1585 'International Tables Vol C Tables 4.2.6.8 and 6.1.1.4'
Dy Dy -0.1892 4.4098 'International Tables Vol C Tables 4.2.6.8 and 6.1.1.4'
N N 0.0061 0.0033 'International Tables Vol C Tables 4.2.6.8 and 6.1.1.4'
O O 0.0106 0.0060 'International Tables Vol C Tables 4.2.6.8 and 6.1.1.4'
P P 0.1023 0.0942 'International Tables Vol C Tables 4.2.6.8 and 6.1.1.4'

loop_
_geom_angle_atom_site_label_1
_geom_angle_atom_site_label_2
_geom_angle_atom_site_label_3
_geom_angle
_geom_angle_site_symmetry_1
_geom_angle_site_symmetry_3
_geom_angle_publ_flag
Cl1 Dy1 Dy1 90.90(4) . 5_666 ?
O1 Dy1 Dy1 33.75(7) . 5_666 ?
O1 Dy1 Dy1 33.10(7) 5_666 5_666 ?
O1 Dy1 Cl1 88.67(9) 5_666 . ?
O1 Dy1 Cl1 92.87(9) . . ?
O1 Dy1 O1 66.86(12) . 5_666 ?
O1 Dy1 N1 65.44(11) 5_666 5_666 ?
O1 Dy1 N1 132.16(11) . 5_666 ?
O1 Dy1 N3 131.66(11) 5_666 . ?
O1 Dy1 N3 65.06(11) . . ?
O2 Dy1 Dy1 173.08(9) . 5_666 ?
O2 Dy1 Cl1 90.73(10) . . ?
O2 Dy1 O1 153.70(11) . 5_666 ?
O2 Dy1 O1 139.41(11) . . ?
O2 Dy1 O3 88.65(12) . . ?
O2 Dy1 N1 88.27(12) . 5_666 ?
O2 Dy1 N3 74.60(12) . . ?
O3 Dy1 Dy1 90.40(8) . 5_666 ?
O3 Dy1 Cl1 174.15(9) . . ?
O3 Dy1 O1 91.38(11) . . ?
O3 Dy1 O1 89.31(11) . 5_666 ?
O3 Dy1 N1 84.70(12) . 5_666 ?
O3 Dy1 N3 96.51(12) . . ?
N1 Dy1 Dy1 98.48(9) 5_666 5_666 ?
N1 Dy1 Cl1 89.48(9) 5_666 . ?
N3 Dy1 Dy1 98.70(9) . 5_666 ?
N3 Dy1 Cl1 88.93(10) . . ?
N3 Dy1 N1 162.77(12) . 5_666 ?
O3 P1 N4 110.0(2) . . ?
O3 P1 N5 109.2(2) . . ?
O3 P1 N6 115.1(2) . . ?
N4 P1 N5 110.9(2) . . ?
N6 P1 N4 105.0(2) . . ?
N6 P1 N5 106.6(2) . . ?
Dy1 O1 Dy1 113.14(12) . 5_666 ?
C6 O1 Dy1 121.4(3) . . ?
C6 O1 Dy1 125.4(3) . 5_666 ?
C9 O2 Dy1 138.9(3) . . ?
P1 O3 Dy1 174.6(2) . . ?
C35 O4 C36 110.7(4) . . ?
C40 O5 C39 110.1(5) . . ?
C1 N1 Dy1 124.0(3) . 5_666 ?
C1 N1 C5 118.2(4) . . ?
C5 N1 Dy1 117.8(3) . 5_666 ?
C6 N2 N3 111.0(4) . . ?
N2 N3 Dy1 117.5(3) . . ?
C7 N3 Dy1 128.7(3) . . ?
C7 N3 N2 113.1(4) . . ?
C34 N4 P1 122.4(3) . . ?
C37 N4 P1 126.2(4) . . ?
C37 N4 C34 111.1(4) . . ?
C38 N5 P1 123.5(4) . . ?
C41 N5 P1 123.0(4) . . ?
C41 N5 C38 112.2(5) . . ?
P1 N6 H6 117.6 . . ?
C42 N6 P1 124.8(3) . . ?
C42 N6 H6 117.6 . . ?
N1 C1 H1 118.8 . . ?
N1 C1 C2 122.4(5) . . ?
C2 C1 H1 118.8 . . ?
C1 C2 H2 120.4 . . ?
C3 C2 C1 119.3(5) . . ?
C3 C2 H2 120.4 . . ?
C2 C3 H3 120.4 . . ?
C2 C3 C4 119.3(5) . . ?
C4 C3 H3 120.4 . . ?
C3 C4 H4 120.8 . . ?
C3 C4 C5 118.3(5) . . ?
C5 C4 H4 120.8 . . ?
N1 C5 C4 122.3(4) . . ?
N1 C5 C6 115.1(4) . . ?
C4 C5 C6 122.5(4) . . ?
O1 C6 C5 116.2(4) . . ?
N2 C6 O1 125.0(4) . . ?
N2 C6 C5 118.7(4) . . ?
N3 C7 H7 116.9 . . ?
N3 C7 C8 126.3(5) . . ?
C8 C7 H7 116.9 . . ?
C9 C8 C7 124.0(4) . . ?
C13 C8 C7 117.0(4) . . ?
C13 C8 C9 119.0(4) . . ?
O2 C9 C8 123.1(4) . . ?
O2 C9 C10 119.5(4) . . ?
C10 C9 C8 117.4(4) . . ?
C9 C10 H10 119.2 . . ?
C11 C10 C9 121.6(5) . . ?
C11 C10 H10 119.2 . . ?
C10 C11 H11 119.1 . . ?
C10 C11 C12 121.9(5) . . ?
C12 C11 H11 119.1 . . ?
C11 C12 C14 121.9(4) . . ?
C13 C12 C11 117.2(4) . . ?
C13 C12 C14 120.9(4) . . ?
C8 C13 H13 118.6 . . ?
C12 C13 C8 122.9(5) . . ?
C12 C13 H13 118.6 . . ?
C15 C14 C12 122.0(5) . . ?
C15 C14 C28 123.6(5) . . ?
C28 C14 C12 114.4(4) . . ?
C14 C15 C16 122.4(5) . . ?
C14 C15 C22 122.2(5) . . ?
C16 C15 C22 115.4(4) . . ?
C17 C16 C15 121.8(5) . . ?
C21 C16 C15 120.9(5) . . ?
C21 C16 C17 117.3(5) . . ?
C16 C17 H17 119.4 . . ?
C18 C17 C16 121.2(6) . . ?
C18 C17 H17 119.4 . . ?
C17 C18 H18 119.7 . . ?
C17 C18 C19 120.7(6) . . ?
C19 C18 H18 119.7 . . ?
C18 C19 H19 120.7 . . ?
C20 C19 C18 118.5(6) . . ?
C20 C19 H19 120.7 . . ?
C19 C20 H20 119.4 . . ?
C19 C20 C21 121.2(6) . . ?
C21 C20 H20 119.4 . . ?
C16 C21 H21 119.5 . . ?
C20 C21 C16 121.0(6) . . ?
C20 C21 H21 119.5 . . ?
C25 C26 H26 120.0 . . ?
C25 C26 C27 120.0 . . ?
C27 C26 H26 120.0 . . ?
C26 C25 H25 120.0 . . ?
C24 C25 C26 120.0 . . ?
C24 C25 H25 120.0 . . ?
C25 C24 H24 120.0 . . ?
C25 C24 C23 120.0 . . ?
C23 C24 H24 120.0 . . ?
C24 C23 H23 120.0 . . ?
C22 C23 C24 120.0 . . ?
C22 C23 H23 120.0 . . ?
C23 C22 C15 118.3(3) . . ?
C23 C22 C27 120.0 . . ?
C27 C22 C15 121.6(3) . . ?
C26 C27 H27 120.0 . . ?
C22 C27 C26 120.0 . . ?
C22 C27 H27 120.0 . . ?
C29 C28 C14 119.8(5) . . ?
C29 C28 C33 118.5(6) . . ?
C33 C28 C14 121.7(5) . . ?
C28 C29 H29 119.8 . . ?
C28 C29 C30 120.5(6) . . ?
C30 C29 H29 119.8 . . ?
C29 C30 H30 120.0 . . ?
C31 C30 C29 120.0(7) . . ?
C31 C30 H30 120.0 . . ?
C30 C31 H31 119.6 . . ?
C30 C31 C32 120.7(7) . . ?
C32 C31 H31 119.6 . . ?
C31 C32 H32 120.0 . . ?
C31 C32 C33 120.0(7) . . ?
C33 C32 H32 120.0 . . ?
C28 C33 H33 119.8 . . ?
C32 C33 C28 120.4(6) . . ?
C32 C33 H33 119.8 . . ?
N4 C34 H34A 110.0 . . ?
N4 C34 H34B 110.0 . . ?
N4 C34 C35 108.7(4) . . ?
H34A C34 H34B 108.3 . . ?
C35 C34 H34A 110.0 . . ?
C35 C34 H34B 110.0 . . ?
O4 C35 C34 111.8(5) . . ?
O4 C35 H35A 109.3 . . ?
O4 C35 H35B 109.3 . . ?
C34 C35 H35A 109.3 . . ?
C34 C35 H35B 109.3 . . ?
H35A C35 H35B 107.9 . . ?
O4 C36 H36A 109.5 . . ?
O4 C36 H36B 109.5 . . ?
O4 C36 C37 110.9(5) . . ?
H36A C36 H36B 108.0 . . ?
C37 C36 H36A 109.5 . . ?
C37 C36 H36B 109.5 . . ?
N4 C37 C36 109.8(4) . . ?
N4 C37 H37A 109.7 . . ?
N4 C37 H37B 109.7 . . ?
C36 C37 H37A 109.7 . . ?
C36 C37 H37B 109.7 . . ?
H37A C37 H37B 108.2 . . ?
N5 C38 H38A 109.8 . . ?
N5 C38 H38B 109.8 . . ?
N5 C38 C39 109.2(5) . . ?
H38A C38 H38B 108.3 . . ?
C39 C38 H38A 109.8 . . ?
C39 C38 H38B 109.8 . . ?
O5 C39 C38 111.5(6) . . ?
O5 C39 H39A 109.3 . . ?
O5 C39 H39B 109.3 . . ?
C38 C39 H39A 109.3 . . ?
C38 C39 H39B 109.3 . . ?
H39A C39 H39B 108.0 . . ?
O5 C40 H40A 109.4 . . ?
O5 C40 H40B 109.4 . . ?
O5 C40 C41 111.4(5) . . ?
H40A C40 H40B 108.0 . . ?
C41 C40 H40A 109.4 . . ?
C41 C40 H40B 109.4 . . ?
N5 C41 C40 109.5(5) . . ?
N5 C41 H41A 109.8 . . ?
N5 C41 H41B 109.8 . . ?
C40 C41 H41A 109.8 . . ?
C40 C41 H41B 109.8 . . ?
H41A C41 H41B 108.2 . . ?
C43 C42 N6 122.2(5) . . ?
C47 C42 N6 119.6(5) . . ?
C47 C42 C43 118.2(5) . . ?
C42 C43 H43 120.0 . . ?
C44 C43 C42 120.0(5) . . ?
C44 C43 H43 120.0 . . ?
C43 C44 H44 119.0 . . ?
C45 C44 C43 122.1(5) . . ?
C45 C44 H44 119.0 . . ?
C44 C45 C46 117.2(5) . . ?
C44 C45 C48 120.8(6) . . ?
C46 C45 C48 121.9(6) . . ?
C45 C46 H46 119.0 . . ?
C47 C46 C45 121.9(6) . . ?
C47 C46 H46 119.0 . . ?
C42 C47 H47 119.7 . . ?
C46 C47 C42 120.5(6) . . ?
C46 C47 H47 119.7 . . ?
C45 C48 H48A 109.5 . . ?
C45 C48 H48B 109.5 . . ?
C45 C48 H48C 109.5 . . ?
H48A C48 H48B 109.5 . . ?
H48A C48 H48C 109.5 . . ?
H48B C48 H48C 109.5 . . ?
C49 O6 H6A 109.5 . . ?
O6 C49 H49A 109.5 . . ?
O6 C49 H49B 109.5 . . ?
O6 C49 H49C 109.5 . . ?
H49A C49 H49B 109.5 . . ?
H49A C49 H49C 109.5 . . ?
H49B C49 H49C 109.5 . . ?
C49A O6A H6AA 109.5 . . ?
O6A C49A H49D 109.5 . . ?
O6A C49A H49E 109.5 . . ?
O6A C49A H49F 109.5 . . ?
H49D C49A H49E 109.5 . . ?
H49D C49A H49F 109.5 . . ?
H49E C49A H49F 109.5 . . ?

loop_
_geom_bond_atom_site_label_1
_geom_bond_atom_site_label_2
_geom_bond_distance
_geom_bond_site_symmetry_2
_geom_bond_publ_flag
Dy1 Dy1 3.8684(4) 5_666 ?
Dy1 Cl1 2.6190(13) . ?
Dy1 O1 2.298(3) . ?
Dy1 O1 2.338(3) 5_666 ?
Dy1 O2 2.181(3) . ?
Dy1 O3 2.259(3) . ?
Dy1 N1 2.524(4) 5_666 ?
Dy1 N3 2.475(4) . ?
P1 O3 1.491(3) . ?
P1 N4 1.633(4) . ?
P1 N5 1.637(4) . ?
P1 N6 1.631(4) . ?
O1 C6 1.314(5) . ?
O2 C9 1.305(5) . ?
O4 C35 1.418(7) . ?
O4 C36 1.422(7) . ?
O5 C39 1.433(8) . ?
O5 C40 1.424(7) . ?
N1 C1 1.342(6) . ?
N1 C5 1.347(6) . ?
N2 N3 1.422(5) . ?
N2 C6 1.294(6) . ?
N3 C7 1.289(6) . ?
N4 C34 1.475(6) . ?
N4 C37 1.472(6) . ?
N5 C38 1.445(7) . ?
N5 C41 1.443(7) . ?
N6 H6 0.8800 . ?
N6 C42 1.419(6) . ?
C1 H1 0.9500 . ?
C1 C2 1.378(7) . ?
C2 H2 0.9500 . ?
C2 C3 1.374(7) . ?
C3 H3 0.9500 . ?
C3 C4 1.386(7) . ?
C4 H4 0.9500 . ?
C4 C5 1.391(6) . ?
C5 C6 1.480(6) . ?
C7 H7 0.9500 . ?
C7 C8 1.438(6) . ?
C8 C9 1.423(6) . ?
C8 C13 1.416(6) . ?
C9 C10 1.407(7) . ?
C10 H10 0.9500 . ?
C10 C11 1.382(7) . ?
C11 H11 0.9500 . ?
C11 C12 1.394(7) . ?
C12 C13 1.379(6) . ?
C12 C14 1.500(7) . ?
C13 H13 0.9500 . ?
C14 C15 1.349(7) . ?
C14 C28 1.490(7) . ?
C15 C16 1.488(7) . ?
C15 C22 1.501(6) . ?
C16 C17 1.397(7) . ?
C16 C21 1.392(7) . ?
C17 H17 0.9500 . ?
C17 C18 1.369(8) . ?
C18 H18 0.9500 . ?
C18 C19 1.387(9) . ?
C19 H19 0.9500 . ?
C19 C20 1.370(9) . ?
C20 H20 0.9500 . ?
C20 C21 1.372(8) . ?
C21 H21 0.9500 . ?
C26 H26 0.9500 . ?
C26 C25 1.3900 . ?
C26 C27 1.3900 . ?
C25 H25 0.9500 . ?
C25 C24 1.3900 . ?
C24 H24 0.9500 . ?
C24 C23 1.3900 . ?
C23 H23 0.9500 . ?
C23 C22 1.3900 . ?
C22 C27 1.3900 . ?
C27 H27 0.9500 . ?
C28 C29 1.385(8) . ?
C28 C33 1.395(7) . ?
C29 H29 0.9500 . ?
C29 C30 1.397(8) . ?
C30 H30 0.9500 . ?
C30 C31 1.360(10) . ?
C31 H31 0.9500 . ?
C31 C32 1.370(10) . ?
C32 H32 0.9500 . ?
C32 C33 1.387(9) . ?
C33 H33 0.9500 . ?
C34 H34A 0.9900 . ?
C34 H34B 0.9900 . ?
C34 C35 1.502(7) . ?
C35 H35A 0.9900 . ?
C35 H35B 0.9900 . ?
C36 H36A 0.9900 . ?
C36 H36B 0.9900 . ?
C36 C37 1.503(8) . ?
C37 H37A 0.9900 . ?
C37 H37B 0.9900 . ?
C38 H38A 0.9900 . ?
C38 H38B 0.9900 . ?
C38 C39 1.488(9) . ?
C39 H39A 0.9900 . ?
C39 H39B 0.9900 . ?
C40 H40A 0.9900 . ?
C40 H40B 0.9900 . ?
C40 C41 1.488(8) . ?
C41 H41A 0.9900 . ?
C41 H41B 0.9900 . ?
C42 C43 1.389(7) . ?
C42 C47 1.385(7) . ?
C43 H43 0.9500 . ?
C43 C44 1.385(7) . ?
C44 H44 0.9500 . ?
C44 C45 1.373(8) . ?
C45 C46 1.380(8) . ?
C45 C48 1.511(8) . ?
C46 H46 0.9500 . ?
C46 C47 1.375(8) . ?
C47 H47 0.9500 . ?
C48 H48A 0.9800 . ?
C48 H48B 0.9800 . ?
C48 H48C 0.9800 . ?
O6 H6A 0.8400 . ?
O6 C49 1.430(18) . ?
C49 H49A 0.9800 . ?
C49 H49B 0.9800 . ?
C49 H49C 0.9800 . ?
O6A H6AA 0.8400 . ?
O6A C49A 1.267(16) . ?
C49A H49D 0.9800 . ?
C49A H49E 0.9800 . ?
C49A H49F 0.9800 . ?

loop_
_geom_torsion_atom_site_label_1
_geom_torsion_atom_site_label_2
_geom_torsion_atom_site_label_3
_geom_torsion_atom_site_label_4
_geom_torsion
_geom_torsion_site_symmetry_1
_geom_torsion_site_symmetry_2
_geom_torsion_site_symmetry_3
_geom_torsion_site_symmetry_4
_geom_torsion_publ_flag
Dy1 O1 C6 N2 -2.7(6) . . . . ?
Dy1 O1 C6 N2 173.3(3) 5_666 . . . ?
Dy1 O1 C6 C5 -178.3(3) . . . . ?
Dy1 O1 C6 C5 -2.3(6) 5_666 . . . ?
Dy1 O2 C9 C8 -23.6(8) . . . . ?
Dy1 O2 C9 C10 156.9(4) . . . . ?
Dy1 N1 C1 C2 -178.2(4) 5_666 . . . ?
Dy1 N1 C5 C4 177.0(4) 5_666 . . . ?
Dy1 N1 C5 C6 -4.5(5) 5_666 . . . ?
Dy1 N3 C7 C8 8.0(7) . . . . ?
P1 N4 C34 C35 -130.8(4) . . . . ?
P1 N4 C37 C36 130.8(4) . . . . ?
P1 N5 C38 C39 136.7(5) . . . . ?
P1 N5 C41 C40 -136.4(5) . . . . ?
P1 N6 C42 C43 -31.9(7) . . . . ?
P1 N6 C42 C47 147.3(4) . . . . ?
O2 C9 C10 C11 178.1(5) . . . . ?
O3 P1 N4 C34 32.7(5) . . . . ?
O3 P1 N4 C37 -154.3(4) . . . . ?
O3 P1 N5 C38 -155.1(5) . . . . ?
O3 P1 N5 C41 38.9(5) . . . . ?
O3 P1 N6 C42 65.1(5) . . . . ?
O4 C36 C37 N4 56.8(6) . . . . ?
O5 C40 C41 N5 -57.0(7) . . . . ?
N1 C1 C2 C3 1.3(8) . . . . ?
N1 C5 C6 O1 4.5(6) . . . . ?
N1 C5 C6 N2 -171.4(4) . . . . ?
N2 N3 C7 C8 178.1(4) . . . . ?
N3 N2 C6 O1 1.8(6) . . . . ?
N3 N2 C6 C5 177.3(4) . . . . ?
N3 C7 C8 C9 3.6(8) . . . . ?
N3 C7 C8 C13 -174.7(5) . . . . ?
N4 P1 N5 C38 -33.8(6) . . . . ?
N4 P1 N5 C41 160.2(4) . . . . ?
N4 P1 N6 C42 -56.0(4) . . . . ?
N4 C34 C35 O4 -57.4(6) . . . . ?
N5 P1 N4 C34 -88.1(4) . . . . ?
N5 P1 N4 C37 84.8(5) . . . . ?
N5 P1 N6 C42 -173.7(4) . . . . ?
N5 C38 C39 O5 56.6(8) . . . . ?
N6 P1 N4 C34 157.1(4) . . . . ?
N6 P1 N4 C37 -30.0(5) . . . . ?
N6 P1 N5 C38 80.0(6) . . . . ?
N6 P1 N5 C41 -86.0(5) . . . . ?
N6 C42 C43 C44 176.7(5) . . . . ?
N6 C42 C47 C46 -177.7(5) . . . . ?
C1 N1 C5 C4 -1.2(7) . . . . ?
C1 N1 C5 C6 177.2(4) . . . . ?
C1 C2 C3 C4 -1.3(9) . . . . ?
C2 C3 C4 C5 0.1(8) . . . . ?
C3 C4 C5 N1 1.2(8) . . . . ?
C3 C4 C5 C6 -177.1(5) . . . . ?
C4 C5 C6 O1 -177.0(4) . . . . ?
C4 C5 C6 N2 7.1(7) . . . . ?
C5 N1 C1 C2 0.0(7) . . . . ?
C6 N2 N3 Dy1 -0.2(5) . . . . ?
C6 N2 N3 C7 -171.5(4) . . . . ?
C7 C8 C9 O2 1.7(8) . . . . ?
C7 C8 C9 C10 -178.8(5) . . . . ?
C7 C8 C13 C12 -179.0(5) . . . . ?
C8 C9 C10 C11 -1.4(8) . . . . ?
C9 C8 C13 C12 2.6(7) . . . . ?
C9 C10 C11 C12 1.4(8) . . . . ?
C10 C11 C12 C13 0.5(8) . . . . ?
C10 C11 C12 C14 179.5(5) . . . . ?
C11 C12 C13 C8 -2.5(7) . . . . ?
C11 C12 C14 C15 54.3(7) . . . . ?
C11 C12 C14 C28 -123.9(5) . . . . ?
C12 C14 C15 C16 6.7(8) . . . . ?
C12 C14 C15 C22 -171.1(4) . . . . ?
C12 C14 C28 C29 49.4(7) . . . . ?
C12 C14 C28 C33 -130.6(5) . . . . ?
C13 C8 C9 O2 180.0(4) . . . . ?
C13 C8 C9 C10 -0.6(7) . . . . ?
C13 C12 C14 C15 -126.7(6) . . . . ?
C13 C12 C14 C28 55.1(7) . . . . ?
C14 C12 C13 C8 178.4(5) . . . . ?
C14 C15 C16 C17 48.0(8) . . . . ?
C14 C15 C16 C21 -132.2(6) . . . . ?
C14 C15 C22 C23 -129.0(5) . . . . ?
C14 C15 C22 C27 52.0(6) . . . . ?
C14 C28 C29 C30 178.3(6) . . . . ?
C14 C28 C33 C32 -179.4(5) . . . . ?
C15 C14 C28 C29 -128.7(6) . . . . ?
C15 C14 C28 C33 51.3(8) . . . . ?
C15 C16 C17 C18 -177.6(6) . . . . ?
C15 C16 C21 C20 177.7(5) . . . . ?
C15 C22 C27 C26 179.0(4) . . . . ?
C16 C15 C22 C23 53.1(5) . . . . ?
C16 C15 C22 C27 -125.8(4) . . . . ?
C16 C17 C18 C19 -0.8(10) . . . . ?
C17 C16 C21 C20 -2.5(8) . . . . ?
C17 C18 C19 C20 -1.1(10) . . . . ?
C18 C19 C20 C21 1.2(10) . . . . ?
C19 C20 C21 C16 0.7(10) . . . . ?
C21 C16 C17 C18 2.5(9) . . . . ?
C26 C25 C24 C23 0.0 . . . . ?
C25 C26 C27 C22 0.0 . . . . ?
C25 C24 C23 C22 0.0 . . . . ?
C24 C23 C22 C15 -179.0(4) . . . . ?
C24 C23 C22 C27 0.0 . . . . ?
C23 C22 C27 C26 0.0 . . . . ?
C22 C15 C16 C17 -134.2(5) . . . . ?
C22 C15 C16 C21 45.6(7) . . . . ?
C27 C26 C25 C24 0.0 . . . . ?
C28 C14 C15 C16 -175.3(5) . . . . ?
C28 C14 C15 C22 6.9(8) . . . . ?
C28 C29 C30 C31 1.9(11) . . . . ?
C29 C28 C33 C32 0.6(9) . . . . ?
C29 C30 C31 C32 -0.9(12) . . . . ?
C30 C31 C32 C33 -0.2(12) . . . . ?
C31 C32 C33 C28 0.3(10) . . . . ?
C33 C28 C29 C30 -1.7(9) . . . . ?
C34 N4 C37 C36 -55.6(6) . . . . ?
C35 O4 C36 C37 -59.1(7) . . . . ?
C36 O4 C35 C34 60.0(7) . . . . ?
C37 N4 C34 C35 55.3(6) . . . . ?
C38 N5 C41 C40 56.1(7) . . . . ?
C39 O5 C40 C41 58.3(7) . . . . ?
C40 O5 C39 C38 -58.3(8) . . . . ?
C41 N5 C38 C39 -56.0(7) . . . . ?
C42 C43 C44 C45 1.6(8) . . . . ?
C43 C42 C47 C46 1.6(8) . . . . ?
C43 C44 C45 C46 0.3(9) . . . . ?
C43 C44 C45 C48 -178.8(5) . . . . ?
C44 C45 C46 C47 -1.2(9) . . . . ?
C45 C46 C47 C42 0.3(10) . . . . ?
C47 C42 C43 C44 -2.5(8) . . . . ?
C48 C45 C46 C47 177.8(6) . . . . ?
